data_7227974
loop_
_publ_author_name
'Novikov, Alexander S.'
'Ivanov, Daniil M.'
'Avdontceva, Margarita S.'
'Kukushkin, Vadim Yu.'

_publ_section_title
;
 Diiodomethane as Halogen Bond Donor toward Metal-bound Halides
;
_journal_name_full CrystEngComm
_journal_paper_doi 10.1039/C7CE00346C
_journal_year 2017
_chemical_formula_moiety 'C26 H30 Cl N5 Pt, 0.5(C H2 I2)'
_chemical_formula_sum 'C26.5 H31 Cl I N5 Pt'
_chemical_formula_weight 777.00
_space_group_crystal_system triclinic
_space_group_IT_number 2
_space_group_name_Hall '-P 1'
_space_group_name_H-M_alt 'P -1'
_symmetry_space_group_name_Hall '-P 1'
_symmetry_space_group_name_H-M 'P -1'
_atom_sites_solution_hydrogens geom
_atom_sites_solution_primary direct
_audit_creation_date 2016-12-08
_audit_creation_method
;
Olex2 1.2
(compiled 2016.09.09 svn.r3337 for OlexSys, GUI svn.r5227)
;
_audit_update_record
;
2017-02-10 deposited with the CCDC.
2017-04-03 downloaded from the CCDC.
;
_cell_angle_alpha 99.4445(18)
_cell_angle_beta 93.0501(15)
_cell_angle_gamma 93.7936(17)
_cell_formula_units_Z 4
_cell_length_a 10.8895(2)
_cell_length_b 15.6795(4)
_cell_length_c 16.3632(3)
_cell_measurement_reflns_used 18199
_cell_measurement_temperature 100(2)
_cell_measurement_theta_max 34.8110
_cell_measurement_theta_min 3.1180
_cell_volume 2744.14(10)
_computing_cell_refinement
;
CrysAlisPro, Agilent Technologies,
Version 1.171.36.32 (release 02-08-2013 CrysAlis171 .NET)
(compiled Aug  2 2013,16:46:58)
;
_computing_data_collection
;
CrysAlisPro, Agilent Technologies,
Version 1.171.36.32 (release 02-08-2013 CrysAlis171 .NET)
(compiled Aug  2 2013,16:46:58)
;
_computing_data_reduction
;
CrysAlisPro, Agilent Technologies,
Version 1.171.36.32 (release 02-08-2013 CrysAlis171 .NET)
(compiled Aug  2 2013,16:46:58)
;
_computing_molecular_graphics 'Olex2 (Dolomanov et al., 2009)'
_computing_publication_material 'Olex2 (Dolomanov et al., 2009)'
_computing_structure_refinement 'ShelXL (Sheldrick, 2015)'
_computing_structure_solution 'ShelXT (Sheldrick, 2015)'
_diffrn_ambient_temperature 100(2)
_diffrn_detector_area_resol_mean 10.3829
_diffrn_measured_fraction_theta_full 0.998
_diffrn_measured_fraction_theta_max 0.998
_diffrn_measurement_details
;
#__ type_ start__ end____ width___ exp.time_
  1 omega  -20.00   72.00   1.0000   35.0000
omega____ theta____ kappa____ phi______ frames
    -       29.8811  -99.0000 -120.0000 92

#__ type_ start__ end____ width___ exp.time_
  2 omega  -23.00   53.00   1.0000   35.0000
omega____ theta____ kappa____ phi______ frames
    -       29.8811  -38.0000  -90.0000 76

#__ type_ start__ end____ width___ exp.time_
  3 omega    1.00   27.00   1.0000   35.0000
omega____ theta____ kappa____ phi______ frames
    -       29.8811   77.0000    0.0000 26

#__ type_ start__ end____ width___ exp.time_
  4 omega   42.00  106.00   1.0000   35.0000
omega____ theta____ kappa____ phi______ frames
    -       29.8811   77.0000    0.0000 64

#__ type_ start__ end____ width___ exp.time_
  5 omega    7.00   91.00   1.0000   35.0000
omega____ theta____ kappa____ phi______ frames
    -       29.8811 -132.0000   84.0000 84

#__ type_ start__ end____ width___ exp.time_
  6 omega    9.00   92.00   1.0000   35.0000
omega____ theta____ kappa____ phi______ frames
    -       29.8811   57.0000 -180.0000 83

#__ type_ start__ end____ width___ exp.time_
  7 omega   35.00   65.00   1.0000   35.0000
omega____ theta____ kappa____ phi______ frames
    -       29.8811  178.0000    0.0000 30

#__ type_ start__ end____ width___ exp.time_
  8 omega  -44.00    4.00   1.0000   35.0000
omega____ theta____ kappa____ phi______ frames
    -       29.8811  -57.0000   90.0000 48

#__ type_ start__ end____ width___ exp.time_
  9 omega    9.00   36.00   1.0000   35.0000
omega____ theta____ kappa____ phi______ frames
    -       29.8811  -57.0000   90.0000 27

#__ type_ start__ end____ width___ exp.time_
 10 omega   -2.00   37.00   1.0000   35.0000
omega____ theta____ kappa____ phi______ frames
    -       29.8811   77.0000  150.0000 39

#__ type_ start__ end____ width___ exp.time_
 11 omega -117.00  -73.00   1.0000   35.0000
omega____ theta____ kappa____ phi______ frames
    -      -28.1623 -178.0000   30.0000 44

#__ type_ start__ end____ width___ exp.time_
 12 omega    4.00   80.00   1.0000   35.0000
omega____ theta____ kappa____ phi______ frames
    -       29.8811   38.0000  -90.0000 76

#__ type_ start__ end____ width___ exp.time_
 13 omega   -4.00  107.00   1.0000   35.0000
omega____ theta____ kappa____ phi______ frames
    -       29.8811   77.0000   60.0000 111

#__ type_ start__ end____ width___ exp.time_
 14 omega    0.00   42.00   1.0000   35.0000
omega____ theta____ kappa____ phi______ frames
    -       29.8811   57.0000  -30.0000 42

#__ type_ start__ end____ width___ exp.time_
 15 omega   52.00   81.00   1.0000   35.0000
omega____ theta____ kappa____ phi______ frames
    -       29.8811   57.0000  -30.0000 29

#__ type_ start__ end____ width___ exp.time_
 16 omega    4.00   51.00   1.0000   35.0000
omega____ theta____ kappa____ phi______ frames
    -       29.8811  -19.0000   90.0000 47
;
_diffrn_measurement_device_type 'SuperNova, Dual, Cu at zero, Atlas'
_diffrn_measurement_method '\w scans'
_diffrn_orient_matrix_UB_11 0.0336812000
_diffrn_orient_matrix_UB_12 0.0281583000
_diffrn_orient_matrix_UB_13 -0.0219511000
_diffrn_orient_matrix_UB_21 0.0255699000
_diffrn_orient_matrix_UB_22 0.0244317000
_diffrn_orient_matrix_UB_23 0.0381626000
_diffrn_orient_matrix_UB_31 0.0499121000
_diffrn_orient_matrix_UB_32 -0.0269347000
_diffrn_orient_matrix_UB_33 -0.0009811000
_diffrn_radiation_monochromator mirror
_diffrn_radiation_type MoK\a
_diffrn_radiation_wavelength 0.71073
_diffrn_reflns_av_R_equivalents 0.0602
_diffrn_reflns_av_unetI/netI 0.0479
_diffrn_reflns_Laue_measured_fraction_full 0.998
_diffrn_reflns_Laue_measured_fraction_max 0.998
_diffrn_reflns_limit_h_max 13
_diffrn_reflns_limit_h_min -13
_diffrn_reflns_limit_k_max 19
_diffrn_reflns_limit_k_min -19
_diffrn_reflns_limit_l_max 20
_diffrn_reflns_limit_l_min -20
_diffrn_reflns_number 50780
_diffrn_reflns_point_group_measured_fraction_full 0.998
_diffrn_reflns_point_group_measured_fraction_max 0.998
_diffrn_reflns_theta_full 25.242
_diffrn_reflns_theta_max 26.499
_diffrn_reflns_theta_min 3.044
_diffrn_source 'SuperNova (Mo) X-ray Source'
_exptl_absorpt_coefficient_mu 6.360
_exptl_absorpt_correction_T_max 1.00000
_exptl_absorpt_correction_T_min 0.70491
_exptl_absorpt_correction_type multi-scan
_exptl_absorpt_process_details
;
CrysAlisPro, Agilent Technologies,
Version 1.171.36.32 (release 02-08-2013 CrysAlis171 .NET)
(compiled Aug  2 2013,16:46:58)
Empirical absorption correction using spherical harmonics,
 implemented in SCALE3 ABSPACK scaling algorithm.
;
_exptl_crystal_colour brown
_exptl_crystal_density_diffrn 1.881
_exptl_crystal_description prism
_exptl_crystal_F_000 1492
_exptl_crystal_size_max 0.16
_exptl_crystal_size_mid 0.12
_exptl_crystal_size_min 0.08
_refine_diff_density_max 1.176
_refine_diff_density_min -1.038
_refine_diff_density_rms 0.150
_refine_ls_extinction_method none
_refine_ls_goodness_of_fit_ref 1.039
_refine_ls_hydrogen_treatment constr
_refine_ls_matrix_type full
_refine_ls_number_parameters 634
_refine_ls_number_reflns 11374
_refine_ls_number_restraints 0
_refine_ls_restrained_S_all 1.039
_refine_ls_R_factor_all 0.0398
_refine_ls_R_factor_gt 0.0289
_refine_ls_shift/su_max 0.003
_refine_ls_shift/su_mean 0.000
_refine_ls_structure_factor_coef Fsqd
_refine_ls_weighting_details 'w=1/[\s^2^(Fo^2^)+(0.0259P)^2^] where P=(Fo^2^+2Fc^2^)/3'
_refine_ls_weighting_scheme calc
_refine_ls_wR_factor_gt 0.0625
_refine_ls_wR_factor_ref 0.0673
_reflns_Friedel_coverage 0.000
_reflns_number_gt 9492
_reflns_number_total 11374
_reflns_threshold_expression 'I > 2\s(I)'
_cod_data_source_file c7ce00346c2.cif
_cod_data_source_block dan43ch2i2
_cod_depositor_comments
;

2017-11-07
Z value and formula fixed to values more according to usual
chemical conventions.                 miguel
;
_cod_original_formula_sum 'C53 H62 Cl2 I2 N10 Pt2'
_cod_original_formula_weight 1554.00
_cod_original_formula_moiety '2(C26 H30 Cl N5 Pt), C H2 I2'
_cod_original_formula_units_Z 2
_cod_original_cell_volume 2744.15(10)
_cod_database_code 7227974
_shelxl_version_number 2014/6
_chemical_oxdiff_formula 'C24 H32 N5 Pt1 Cl1I2'
_shelx_space_group_comment
;
The symmetry employed for this shelxl refinement is uniquely defined
by the following loop, which should always be used as a source of
symmetry information in preference to the above space-group names.
They are only intended as comments.
;
_reflns_odcompleteness_completeness 99.93
_reflns_odcompleteness_iscentric 1
_reflns_odcompleteness_theta 35.02
_olex2_refinement_description
;
1. Fixed Uiso
 At 1.2 times of:
  All C(H) groups, All C(H,H) groups, All N(H) groups
 At 1.5 times of:
  All C(H,H,H) groups
2.a Secondary CH2 refined with riding coordinates:
 C1S(H1SA,H1SB)
2.b Aromatic/amide H refined with riding coordinates:
 N5(H5), N1(H1), N5A(H5A), N1A(H1A), C18(H18), C11A(H11A), C22A(H22A),
 C22(H22), C15A(H15A), C19A(H19A), C14A(H14A), C13(H13), C14(H14), C18A(H18A),
 C19(H19), C13A(H13A), C15(H15), C11(H11), C12A(H12A), C21A(H21A), C21(H21),
 C12(H12), C20(H20), C20A(H20A)
2.c Idealised Me refined as rotating group:
 C8(H8A,H8B,H8C), C6(H6A,H6B,H6C), C26(H26A,H26B,H26C), C7(H7A,H7B,H7C),
 C6A(H6AA,H6AB,H6AC), C24(H24A,H24B,H24C), C7A(H7AA,H7AB,H7AC), C25A(H25D,H25E,
 H25F), C25(H25A,H25B,H25C), C8A(H8AA,H8AB,H8AC), C24A(H24D,H24E,H24F),
 C26A(H26D,H26E,H26F)
;
_olex2_submission_special_instructions 'No special instructions were received'

loop_
_space_group_symop_operation_xyz
'x, y, z'
'-x, -y, -z'

loop_
_atom_site_label
_atom_site_type_symbol
_atom_site_fract_x
_atom_site_fract_y
_atom_site_fract_z
_atom_site_U_iso_or_equiv
_atom_site_adp_type
_atom_site_occupancy
_atom_site_site_symmetry_order
_atom_site_calc_flag
_atom_site_refinement_flags_posn
Pt1 Pt 0.49174(2) 0.02228(2) 0.35026(2) 0.01200(5) Uani 1 1 d .
Pt1A Pt 1.02191(2) 0.46092(2) 0.26243(2) 0.01369(5) Uani 1 1 d .
I1S I 0.84883(3) 0.72700(2) 0.25258(2) 0.02215(8) Uani 1 1 d .
I2S I 0.54014(3) 0.74703(3) 0.17561(2) 0.03135(9) Uani 1 1 d .
Cl1A Cl 1.09431(10) 0.60603(7) 0.27109(7) 0.0158(2) Uani 1 1 d .
N5 N 0.6026(3) 0.1055(2) 0.4284(2) 0.0145(8) Uani 1 1 d .
H5 H 0.6455 0.0829 0.4639 0.017 Uiso 1 1 calc R
N3 N 0.4383(3) 0.1193(2) 0.3004(2) 0.0117(8) Uani 1 1 d .
N1 N 0.3736(3) -0.0561(2) 0.2730(2) 0.0134(8) Uani 1 1 d .
H1 H 0.3724 -0.1101 0.2775 0.016 Uiso 1 1 calc R
N5A N 1.1306(3) 0.4501(3) 0.3596(2) 0.0169(8) Uani 1 1 d .
H5A H 1.1760 0.4960 0.3811 0.020 Uiso 1 1 calc R
N3A N 0.9645(3) 0.3392(2) 0.2535(2) 0.0131(8) Uani 1 1 d .
N1A N 0.9096(3) 0.4671(3) 0.1658(2) 0.0173(9) Uani 1 1 d .
H1A H 0.9091 0.5171 0.1508 0.021 Uiso 1 1 calc R
C1 C 0.2971(4) -0.0371(3) 0.2160(3) 0.0127(9) Uani 1 1 d .
N2 N 0.2904(3) 0.0434(2) 0.1944(2) 0.0125(8) Uani 1 1 d .
N2A N 0.8204(3) 0.3229(2) 0.1341(2) 0.0143(8) Uani 1 1 d .
N4A N 1.0844(3) 0.3025(2) 0.3682(2) 0.0144(8) Uani 1 1 d .
N4 N 0.5705(3) 0.2365(3) 0.3800(2) 0.0153(8) Uani 1 1 d .
C3 C 0.4895(4) 0.2023(3) 0.3193(3) 0.0137(9) Uani 1 1 d .
C1A C 0.8357(4) 0.4061(3) 0.1211(3) 0.0155(10) Uani 1 1 d .
C4 C 0.6211(4) 0.1881(3) 0.4349(3) 0.0121(9) Uani 1 1 d .
C2 C 0.3556(4) 0.1117(3) 0.2339(3) 0.0120(9) Uani 1 1 d .
C4A C 1.1433(4) 0.3826(3) 0.3958(3) 0.0144(10) Uani 1 1 d .
C2A C 0.8793(4) 0.2947(3) 0.1950(3) 0.0144(10) Uani 1 1 d .
C10 C 0.2749(4) 0.2128(3) 0.1351(3) 0.0139(9) Uani 1 1 d .
C17 C 0.4680(4) 0.3462(3) 0.2611(3) 0.0148(10) Uani 1 1 d .
C3A C 1.0062(4) 0.2844(3) 0.3036(3) 0.0131(9) Uani 1 1 d .
C5 C 0.2074(4) -0.1064(3) 0.1634(3) 0.0133(9) Uani 1 1 d .
C9A C 0.8639(4) 0.2040(3) 0.2104(3) 0.0127(9) Uani 1 1 d .
C18 C 0.3774(5) 0.4026(3) 0.2464(3) 0.0199(11) Uani 1 1 d .
H18 H 0.2956 0.3810 0.2347 0.024 Uiso 1 1 calc R
C11A C 0.6566(4) 0.1478(3) 0.1430(3) 0.0153(10) Uani 1 1 d .
H11A H 0.6283 0.2025 0.1579 0.018 Uiso 1 1 calc R
C22A C 1.0834(4) 0.1080(3) 0.3465(3) 0.0176(10) Uani 1 1 d .
H22A H 1.1497 0.1463 0.3402 0.021 Uiso 1 1 calc R
C22 C 0.5908(4) 0.3798(3) 0.2777(3) 0.0191(10) Uani 1 1 d .
H22 H 0.6516 0.3432 0.2880 0.023 Uiso 1 1 calc R
C16 C 0.4338(4) 0.2532(3) 0.2596(3) 0.0143(10) Uani 1 1 d .
C9 C 0.3520(4) 0.1987(3) 0.2083(3) 0.0129(9) Uani 1 1 d .
C15A C 0.8214(4) 0.0533(3) 0.1336(3) 0.0171(10) Uani 1 1 d .
H15A H 0.9040 0.0441 0.1434 0.021 Uiso 1 1 calc R
C10A C 0.7804(4) 0.1348(3) 0.1600(3) 0.0122(9) Uani 1 1 d .
C19A C 0.8859(4) -0.0044(3) 0.3691(3) 0.0198(10) Uani 1 1 d .
H19A H 0.8197 -0.0416 0.3781 0.024 Uiso 1 1 calc R
C17A C 0.9638(4) 0.1226(3) 0.3177(3) 0.0155(10) Uani 1 1 d .
C14A C 0.7413(4) -0.0140(3) 0.0932(3) 0.0198(11) Uani 1 1 d .
H14A H 0.7706 -0.0676 0.0744 0.024 Uiso 1 1 calc R
C1S C 0.7083(4) 0.8117(3) 0.2324(3) 0.0280(12) Uani 1 1 d .
H1SA H 0.6918 0.8454 0.2854 0.034 Uiso 1 1 calc R
H1SB H 0.7389 0.8519 0.1977 0.034 Uiso 1 1 calc R
C13 C 0.1269(4) 0.2438(3) 0.0005(3) 0.0186(10) Uani 1 1 d .
H13 H 0.0771 0.2553 -0.0437 0.022 Uiso 1 1 calc R
C16A C 0.9423(4) 0.1968(3) 0.2766(3) 0.0131(9) Uani 1 1 d .
C14 C 0.2509(4) 0.2728(3) 0.0095(3) 0.0189(10) Uani 1 1 d .
H14 H 0.2848 0.3023 -0.0299 0.023 Uiso 1 1 calc R
C8 C 0.0811(4) -0.0691(3) 0.1536(3) 0.0190(11) Uani 1 1 d .
H8A H 0.0527 -0.0491 0.2074 0.029 Uiso 1 1 calc GR
H8B H 0.0228 -0.1134 0.1237 0.029 Uiso 1 1 calc GR
H8C H 0.0889 -0.0216 0.1235 0.029 Uiso 1 1 calc GR
C5A C 0.7600(4) 0.4241(3) 0.0444(3) 0.0182(10) Uani 1 1 d .
C18A C 0.8652(4) 0.0653(3) 0.3297(3) 0.0164(10) Uani 1 1 d .
H18A H 0.7855 0.0740 0.3112 0.020 Uiso 1 1 calc R
C19 C 0.4092(5) 0.4899(3) 0.2494(3) 0.0273(12) Uani 1 1 d .
H19 H 0.3489 0.5273 0.2407 0.033 Uiso 1 1 calc R
C6 C 0.1899(4) -0.1883(3) 0.2025(3) 0.0148(10) Uani 1 1 d .
H6A H 0.2678 -0.2127 0.2084 0.022 Uiso 1 1 calc GR
H6B H 0.1330 -0.2299 0.1676 0.022 Uiso 1 1 calc GR
H6C H 0.1578 -0.1738 0.2562 0.022 Uiso 1 1 calc GR
C13A C 0.6168(4) -0.0019(3) 0.0805(3) 0.0213(11) Uani 1 1 d .
H13A H 0.5615 -0.0481 0.0564 0.026 Uiso 1 1 calc R
C23A C 1.2237(4) 0.3898(3) 0.4764(3) 0.0164(10) Uani 1 1 d .
C15 C 0.3243(4) 0.2581(3) 0.0766(3) 0.0169(10) Uani 1 1 d .
H15 H 0.4070 0.2785 0.0826 0.020 Uiso 1 1 calc R
C26 C 0.7713(4) 0.1854(3) 0.5578(3) 0.0244(12) Uani 1 1 d .
H26A H 0.7126 0.1520 0.5839 0.037 Uiso 1 1 calc GR
H26B H 0.8253 0.2215 0.5997 0.037 Uiso 1 1 calc GR
H26C H 0.8189 0.1469 0.5227 0.037 Uiso 1 1 calc GR
C11 C 0.1517(4) 0.1819(3) 0.1243(3) 0.0164(10) Uani 1 1 d .
H11 H 0.1186 0.1502 0.1623 0.020 Uiso 1 1 calc R
C23 C 0.7026(4) 0.2426(3) 0.5053(3) 0.0159(10) Uani 1 1 d .
C7 C 0.2587(4) -0.1280(3) 0.0775(3) 0.0164(10) Uani 1 1 d .
H7A H 0.2730 -0.0757 0.0550 0.025 Uiso 1 1 calc GR
H7B H 0.2003 -0.1671 0.0412 0.025 Uiso 1 1 calc GR
H7C H 0.3349 -0.1548 0.0825 0.025 Uiso 1 1 calc GR
C12A C 0.5762(4) 0.0799(3) 0.1041(3) 0.0184(10) Uani 1 1 d .
H12A H 0.4937 0.0891 0.0935 0.022 Uiso 1 1 calc R
C6A C 0.7524(5) 0.5218(3) 0.0444(3) 0.0284(13) Uani 1 1 d .
H6AA H 0.7159 0.5475 0.0938 0.043 Uiso 1 1 calc GR
H6AB H 0.7027 0.5301 -0.0035 0.043 Uiso 1 1 calc GR
H6AC H 0.8338 0.5488 0.0429 0.043 Uiso 1 1 calc GR
C21A C 1.1026(4) 0.0371(3) 0.3842(3) 0.0209(11) Uani 1 1 d .
H21A H 1.1821 0.0273 0.4022 0.025 Uiso 1 1 calc R
C24 C 0.7981(4) 0.3002(3) 0.4687(3) 0.0240(12) Uani 1 1 d .
H24A H 0.8554 0.2645 0.4395 0.036 Uiso 1 1 calc GR
H24B H 0.8417 0.3406 0.5128 0.036 Uiso 1 1 calc GR
H24C H 0.7565 0.3314 0.4310 0.036 Uiso 1 1 calc GR
C21 C 0.6226(5) 0.4668(4) 0.2790(3) 0.0260(12) Uani 1 1 d .
H21 H 0.7046 0.4884 0.2889 0.031 Uiso 1 1 calc R
C7A C 0.8236(5) 0.3843(4) -0.0317(3) 0.0335(14) Uani 1 1 d .
H7AA H 0.9068 0.4095 -0.0289 0.050 Uiso 1 1 calc GR
H7AB H 0.7799 0.3955 -0.0809 0.050 Uiso 1 1 calc GR
H7AC H 0.8243 0.3228 -0.0335 0.050 Uiso 1 1 calc GR
C12 C 0.0776(4) 0.1973(3) 0.0582(3) 0.0206(11) Uani 1 1 d .
H12 H -0.0050 0.1767 0.0522 0.025 Uiso 1 1 calc R
C25A C 1.1384(5) 0.4121(4) 0.5469(3) 0.0339(14) Uani 1 1 d .
H25D H 1.1094 0.4684 0.5454 0.051 Uiso 1 1 calc GR
H25E H 1.1828 0.4123 0.5992 0.051 Uiso 1 1 calc GR
H25F H 1.0693 0.3697 0.5402 0.051 Uiso 1 1 calc GR
C20 C 0.5324(5) 0.5214(4) 0.2656(3) 0.0310(13) Uani 1 1 d .
H20 H 0.5539 0.5801 0.2674 0.037 Uiso 1 1 calc R
C25 C 0.6200(4) 0.2998(3) 0.5605(3) 0.0198(11) Uani 1 1 d .
H25A H 0.5781 0.3360 0.5280 0.030 Uiso 1 1 calc GR
H25B H 0.6698 0.3355 0.6050 0.030 Uiso 1 1 calc GR
H25C H 0.5605 0.2637 0.5830 0.030 Uiso 1 1 calc GR
C20A C 1.0047(4) -0.0195(3) 0.3955(3) 0.0211(11) Uani 1 1 d .
H20A H 1.0183 -0.0674 0.4205 0.025 Uiso 1 1 calc R
C8A C 0.6285(4) 0.3823(4) 0.0435(3) 0.0269(12) Uani 1 1 d .
H8AA H 0.6310 0.3207 0.0402 0.040 Uiso 1 1 calc GR
H8AB H 0.5805 0.3941 -0.0038 0.040 Uiso 1 1 calc GR
H8AC H 0.5915 0.4058 0.0934 0.040 Uiso 1 1 calc GR
C24A C 1.3300(5) 0.4600(4) 0.4834(3) 0.0312(13) Uani 1 1 d .
H24D H 1.3814 0.4468 0.4378 0.047 Uiso 1 1 calc GR
H24E H 1.3780 0.4621 0.5348 0.047 Uiso 1 1 calc GR
H24F H 1.2974 0.5152 0.4820 0.047 Uiso 1 1 calc GR
C26A C 1.2776(5) 0.3037(4) 0.4831(3) 0.0342(14) Uani 1 1 d .
H26D H 1.2118 0.2593 0.4805 0.051 Uiso 1 1 calc GR
H26E H 1.3254 0.3089 0.5349 0.051 Uiso 1 1 calc GR
H26F H 1.3294 0.2887 0.4380 0.051 Uiso 1 1 calc GR
Cl1 Cl 0.56147(10) -0.09251(7) 0.40865(7) 0.0164(2) Uani 1 1 d .

loop_
_atom_site_aniso_label
_atom_site_aniso_U_11
_atom_site_aniso_U_22
_atom_site_aniso_U_33
_atom_site_aniso_U_23
_atom_site_aniso_U_13
_atom_site_aniso_U_12
Pt1 0.01066(9) 0.01394(10) 0.01080(9) 0.00190(7) -0.00249(6) -0.00044(7)
Pt1A 0.01216(9) 0.01275(10) 0.01505(9) 0.00102(7) -0.00291(7) -0.00098(7)
I1S 0.01872(16) 0.02440(19) 0.02315(17) 0.00443(14) -0.00072(13) 0.00089(13)
I2S 0.02240(18) 0.0348(2) 0.0349(2) -0.00125(17) -0.00422(15) 0.01095(15)
Cl1A 0.0155(5) 0.0085(6) 0.0217(6) 0.0015(5) -0.0086(4) -0.0019(4)
N5 0.0126(19) 0.017(2) 0.0148(19) 0.0057(17) -0.0044(15) 0.0014(15)
N3 0.0108(18) 0.014(2) 0.0092(18) 0.0000(16) -0.0022(14) -0.0005(15)
N1 0.0127(19) 0.011(2) 0.0154(19) 0.0005(16) -0.0018(15) 0.0005(15)
N5A 0.016(2) 0.015(2) 0.018(2) 0.0023(17) -0.0040(16) -0.0044(16)
N3A 0.0114(18) 0.015(2) 0.0114(19) -0.0010(16) -0.0010(15) -0.0015(15)
N1A 0.017(2) 0.016(2) 0.018(2) 0.0057(17) -0.0068(16) -0.0033(16)
C1 0.011(2) 0.015(3) 0.012(2) 0.0012(19) 0.0030(17) 0.0020(18)
N2 0.0081(18) 0.014(2) 0.0146(19) 0.0013(16) -0.0012(15) -0.0017(15)
N2A 0.0143(19) 0.012(2) 0.015(2) -0.0006(16) -0.0035(15) 0.0007(15)
N4A 0.0113(19) 0.014(2) 0.017(2) 0.0013(17) 0.0007(15) -0.0007(15)
N4 0.015(2) 0.017(2) 0.0137(19) 0.0018(17) -0.0021(15) 0.0016(16)
C3 0.011(2) 0.016(3) 0.013(2) 0.0017(19) 0.0000(17) 0.0011(18)
C1A 0.014(2) 0.016(3) 0.016(2) 0.000(2) 0.0012(18) 0.0027(18)
C4 0.010(2) 0.016(3) 0.010(2) 0.0011(19) 0.0004(17) 0.0012(18)
C2 0.008(2) 0.014(2) 0.013(2) 0.0002(19) 0.0007(17) -0.0009(17)
C4A 0.013(2) 0.017(3) 0.013(2) 0.000(2) 0.0041(18) 0.0019(18)
C2A 0.013(2) 0.013(3) 0.017(2) 0.0006(19) 0.0024(18) 0.0003(18)
C10 0.016(2) 0.013(3) 0.011(2) -0.0015(19) -0.0020(18) 0.0013(18)
C17 0.018(2) 0.020(3) 0.006(2) 0.0024(19) 0.0041(18) 0.0005(19)
C3A 0.008(2) 0.013(3) 0.017(2) -0.0001(19) 0.0035(18) 0.0031(17)
C5 0.014(2) 0.014(3) 0.010(2) 0.0009(19) -0.0049(17) -0.0011(18)
C9A 0.012(2) 0.014(3) 0.014(2) 0.0040(19) 0.0020(17) 0.0049(18)
C18 0.027(3) 0.015(3) 0.017(2) 0.000(2) 0.000(2) 0.002(2)
C11A 0.014(2) 0.019(3) 0.012(2) 0.0003(19) -0.0009(18) 0.0020(19)
C22A 0.013(2) 0.022(3) 0.015(2) -0.003(2) -0.0037(18) 0.0009(19)
C22 0.024(3) 0.020(3) 0.012(2) -0.001(2) -0.0007(19) -0.002(2)
C16 0.011(2) 0.017(3) 0.014(2) 0.001(2) 0.0030(18) 0.0018(18)
C9 0.012(2) 0.015(3) 0.013(2) 0.0050(19) 0.0014(17) 0.0023(18)
C15A 0.020(2) 0.018(3) 0.014(2) 0.006(2) -0.0066(19) 0.0047(19)
C10A 0.015(2) 0.013(2) 0.008(2) 0.0038(18) -0.0010(17) -0.0027(18)
C19A 0.023(3) 0.016(3) 0.018(2) 0.000(2) 0.000(2) -0.001(2)
C17A 0.016(2) 0.016(3) 0.012(2) -0.0024(19) -0.0006(18) 0.0017(19)
C14A 0.030(3) 0.013(3) 0.016(2) 0.001(2) -0.004(2) 0.003(2)
C1S 0.025(3) 0.021(3) 0.037(3) 0.002(2) 0.001(2) 0.002(2)
C13 0.021(3) 0.021(3) 0.013(2) 0.000(2) -0.0046(19) 0.008(2)
C16A 0.009(2) 0.016(3) 0.013(2) -0.0011(19) 0.0020(17) 0.0008(18)
C14 0.029(3) 0.014(3) 0.014(2) 0.005(2) -0.003(2) 0.003(2)
C8 0.012(2) 0.020(3) 0.024(3) -0.002(2) -0.0031(19) 0.0013(19)
C5A 0.025(3) 0.014(3) 0.016(2) 0.005(2) -0.008(2) -0.001(2)
C18A 0.015(2) 0.021(3) 0.012(2) 0.002(2) -0.0032(18) 0.0016(19)
C19 0.041(3) 0.017(3) 0.023(3) -0.001(2) 0.004(2) 0.009(2)
C6 0.014(2) 0.015(3) 0.014(2) 0.0011(19) -0.0018(18) -0.0033(18)
C13A 0.024(3) 0.027(3) 0.011(2) 0.006(2) -0.0060(19) -0.012(2)
C23A 0.014(2) 0.019(3) 0.013(2) -0.001(2) -0.0036(18) -0.0051(19)
C15 0.015(2) 0.018(3) 0.017(2) 0.002(2) -0.0010(19) 0.0004(19)
C26 0.025(3) 0.027(3) 0.019(3) 0.001(2) -0.012(2) 0.001(2)
C11 0.014(2) 0.021(3) 0.014(2) 0.003(2) 0.0016(18) 0.0023(19)
C23 0.017(2) 0.014(3) 0.015(2) -0.0013(19) -0.0034(19) -0.0026(19)
C7 0.020(2) 0.017(3) 0.011(2) 0.0007(19) -0.0028(18) 0.0002(19)
C12A 0.012(2) 0.031(3) 0.011(2) 0.001(2) 0.0011(18) -0.005(2)
C6A 0.037(3) 0.017(3) 0.029(3) 0.005(2) -0.018(2) 0.002(2)
C21A 0.019(3) 0.027(3) 0.017(2) 0.004(2) -0.003(2) 0.009(2)
C24 0.017(3) 0.032(3) 0.018(3) -0.003(2) -0.005(2) -0.008(2)
C21 0.031(3) 0.030(3) 0.013(2) -0.001(2) 0.000(2) -0.011(2)
C7A 0.051(4) 0.029(3) 0.020(3) 0.003(2) 0.000(3) 0.008(3)
C12 0.013(2) 0.019(3) 0.026(3) -0.006(2) -0.005(2) 0.0014(19)
C25A 0.019(3) 0.063(4) 0.015(3) -0.003(3) -0.004(2) 0.000(3)
C20 0.051(4) 0.015(3) 0.026(3) 0.003(2) 0.004(3) -0.005(2)
C25 0.021(3) 0.019(3) 0.016(2) -0.004(2) -0.002(2) -0.003(2)
C20A 0.031(3) 0.019(3) 0.014(2) 0.005(2) -0.004(2) 0.007(2)
C8A 0.019(3) 0.034(3) 0.027(3) 0.009(3) -0.014(2) -0.002(2)
C24A 0.027(3) 0.041(4) 0.025(3) 0.014(3) -0.012(2) -0.017(2)
C26A 0.036(3) 0.026(3) 0.035(3) -0.004(3) -0.022(3) 0.006(2)
Cl1 0.0183(6) 0.0155(6) 0.0154(5) 0.0049(5) -0.0025(4) -0.0013(4)

loop_
_atom_type_symbol
_atom_type_description
_atom_type_scat_dispersion_real
_atom_type_scat_dispersion_imag
_atom_type_scat_source
C C 0.0033 0.0016 'International Tables Vol C Tables 4.2.6.8 and 6.1.1.4'
H H 0.0000 0.0000 'International Tables Vol C Tables 4.2.6.8 and 6.1.1.4'
N N 0.0061 0.0033 'International Tables Vol C Tables 4.2.6.8 and 6.1.1.4'
Cl Cl 0.1484 0.1585 'International Tables Vol C Tables 4.2.6.8 and 6.1.1.4'
I I -0.4742 1.8119 'International Tables Vol C Tables 4.2.6.8 and 6.1.1.4'
Pt Pt -1.7033 8.3905 'International Tables Vol C Tables 4.2.6.8 and 6.1.1.4'

loop_
_geom_angle_atom_site_label_1
_geom_angle_atom_site_label_2
_geom_angle_atom_site_label_3
_geom_angle
N5 Pt1 Cl1 90.88(11)
N3 Pt1 N5 88.28(15)
N3 Pt1 N1 89.31(15)
N3 Pt1 Cl1 178.29(11)
N1 Pt1 N5 176.73(14)
N1 Pt1 Cl1 91.59(11)
N5A Pt1A Cl1A 90.79(12)
N3A Pt1A Cl1A 178.69(11)
N3A Pt1A N5A 89.23(15)
N3A Pt1A N1A 88.42(16)
N1A Pt1A Cl1A 91.58(12)
N1A Pt1A N5A 177.58(16)
Pt1 N5 H5 114.9
C4 N5 Pt1 130.2(3)
C4 N5 H5 114.9
C3 N3 Pt1 125.2(3)
C2 N3 Pt1 124.5(3)
C2 N3 C3 109.8(4)
Pt1 N1 H1 115.8
C1 N1 Pt1 128.5(3)
C1 N1 H1 115.8
Pt1A N5A H5A 115.6
C4A N5A Pt1A 128.9(3)
C4A N5A H5A 115.6
C2A N3A Pt1A 125.7(3)
C3A N3A Pt1A 125.1(3)
C3A N3A C2A 109.3(4)
Pt1A N1A H1A 115.4
C1A N1A Pt1A 129.3(3)
C1A N1A H1A 115.4
N1 C1 N2 125.2(4)
N1 C1 C5 121.5(4)
N2 C1 C5 113.2(4)
C2 N2 C1 122.6(4)
C2A N2A C1A 122.8(4)
C3A N4A C4A 124.2(4)
C3 N4 C4 122.2(4)
N3 C3 C16 108.0(4)
N4 C3 N3 128.8(4)
N4 C3 C16 123.2(4)
N1A C1A N2A 125.4(4)
N1A C1A C5A 120.7(4)
N2A C1A C5A 113.8(4)
N5 C4 N4 124.5(4)
N5 C4 C23 122.3(4)
N4 C4 C23 113.2(4)
N3 C2 C9 107.8(4)
N2 C2 N3 129.6(4)
N2 C2 C9 122.6(4)
N5A C4A N4A 124.4(4)
N5A C4A C23A 120.8(4)
N4A C4A C23A 114.8(4)
N3A C2A C9A 107.9(4)
N2A C2A N3A 128.4(4)
N2A C2A C9A 123.7(4)
C15 C10 C9 120.6(4)
C11 C10 C9 120.5(4)
C11 C10 C15 118.9(4)
C18 C17 C16 120.4(4)
C22 C17 C18 118.9(4)
C22 C17 C16 120.7(4)
N3A C3A C16A 109.2(4)
N4A C3A N3A 128.1(4)
N4A C3A C16A 122.6(4)
C1 C5 C8 109.0(4)
C1 C5 C6 112.4(3)
C1 C5 C7 107.5(4)
C6 C5 C8 108.6(4)
C6 C5 C7 110.4(4)
C7 C5 C8 108.9(3)
C10A C9A C2A 124.7(4)
C16A C9A C2A 107.9(4)
C16A C9A C10A 127.3(4)
C17 C18 H18 119.8
C19 C18 C17 120.3(5)
C19 C18 H18 119.8
C10A C11A H11A 119.8
C12A C11A H11A 119.8
C12A C11A C10A 120.3(4)
C17A C22A H22A 119.9
C21A C22A H22A 119.9
C21A C22A C17A 120.3(5)
C17 C22 H22 119.7
C21 C22 C17 120.6(4)
C21 C22 H22 119.7
C17 C16 C3 123.2(4)
C9 C16 C3 107.2(4)
C9 C16 C17 129.7(4)
C10 C9 C2 122.1(4)
C16 C9 C2 107.2(4)
C16 C9 C10 130.6(4)
C10A C15A H15A 119.6
C14A C15A H15A 119.6
C14A C15A C10A 120.9(4)
C11A C10A C9A 120.8(4)
C15A C10A C9A 120.5(4)
C15A C10A C11A 118.6(4)
C18A C19A H19A 119.7
C18A C19A C20A 120.6(5)
C20A C19A H19A 119.7
C22A C17A C16A 120.9(4)
C18A C17A C22A 118.8(4)
C18A C17A C16A 120.3(4)
C15A C14A H14A 119.9
C15A C14A C13A 120.2(5)
C13A C14A H14A 119.9
I1S C1S H1SA 108.7
I1S C1S H1SB 108.7
I2S C1S I1S 114.2(2)
I2S C1S H1SA 108.7
I2S C1S H1SB 108.7
H1SA C1S H1SB 107.6
C14 C13 H13 120.3
C14 C13 C12 119.5(4)
C12 C13 H13 120.3
C9A C16A C3A 105.7(4)
C9A C16A C17A 130.7(4)
C17A C16A C3A 123.6(4)
C13 C14 H14 119.8
C15 C14 C13 120.4(4)
C15 C14 H14 119.8
C5 C8 H8A 109.5
C5 C8 H8B 109.5
C5 C8 H8C 109.5
H8A C8 H8B 109.5
H8A C8 H8C 109.5
H8B C8 H8C 109.5
C1A C5A C6A 112.1(4)
C7A C5A C1A 107.2(4)
C7A C5A C6A 109.4(4)
C7A C5A C8A 110.7(4)
C8A C5A C1A 109.2(4)
C8A C5A C6A 108.2(4)
C19A C18A C17A 120.1(4)
C19A C18A H18A 120.0
C17A C18A H18A 120.0
C18 C19 H19 120.2
C18 C19 C20 119.5(5)
C20 C19 H19 120.2
C5 C6 H6A 109.5
C5 C6 H6B 109.5
C5 C6 H6C 109.5
H6A C6 H6B 109.5
H6A C6 H6C 109.5
H6B C6 H6C 109.5
C14A C13A H13A 120.5
C12A C13A C14A 119.1(5)
C12A C13A H13A 120.5
C4A C23A C25A 106.1(4)
C4A C23A C24A 112.4(4)
C24A C23A C25A 109.9(4)
C26A C23A C4A 110.7(4)
C26A C23A C25A 109.3(4)
C26A C23A C24A 108.5(4)
C10 C15 H15 119.9
C14 C15 C10 120.2(4)
C14 C15 H15 119.9
H26A C26 H26B 109.5
H26A C26 H26C 109.5
H26B C26 H26C 109.5
C23 C26 H26A 109.5
C23 C26 H26B 109.5
C23 C26 H26C 109.5
C10 C11 H11 119.4
C12 C11 C10 121.1(4)
C12 C11 H11 119.4
C4 C23 C26 111.6(4)
C4 C23 C24 109.2(4)
C4 C23 C25 108.0(4)
C26 C23 C24 108.9(4)
C25 C23 C26 109.5(4)
C25 C23 C24 109.7(4)
C5 C7 H7A 109.5
C5 C7 H7B 109.5
C5 C7 H7C 109.5
H7A C7 H7B 109.5
H7A C7 H7C 109.5
H7B C7 H7C 109.5
C11A C12A C13A 120.7(4)
C11A C12A H12A 119.6
C13A C12A H12A 119.6
C5A C6A H6AA 109.5
C5A C6A H6AB 109.5
C5A C6A H6AC 109.5
H6AA C6A H6AB 109.5
H6AA C6A H6AC 109.5
H6AB C6A H6AC 109.5
C22A C21A H21A 119.8
C22A C21A C20A 120.5(4)
C20A C21A H21A 119.8
C23 C24 H24A 109.5
C23 C24 H24B 109.5
C23 C24 H24C 109.5
H24A C24 H24B 109.5
H24A C24 H24C 109.5
H24B C24 H24C 109.5
C22 C21 H21 120.1
C20 C21 C22 119.8(5)
C20 C21 H21 120.1
C5A C7A H7AA 109.5
C5A C7A H7AB 109.5
C5A C7A H7AC 109.5
H7AA C7A H7AB 109.5
H7AA C7A H7AC 109.5
H7AB C7A H7AC 109.5
C13 C12 H12 120.1
C11 C12 C13 119.8(4)
C11 C12 H12 120.1
C23A C25A H25D 109.5
C23A C25A H25E 109.5
C23A C25A H25F 109.5
H25D C25A H25E 109.5
H25D C25A H25F 109.5
H25E C25A H25F 109.5
C19 C20 H20 119.6
C21 C20 C19 120.9(5)
C21 C20 H20 119.6
C23 C25 H25A 109.5
C23 C25 H25B 109.5
C23 C25 H25C 109.5
H25A C25 H25B 109.5
H25A C25 H25C 109.5
H25B C25 H25C 109.5
C19A C20A H20A 120.2
C21A C20A C19A 119.7(4)
C21A C20A H20A 120.2
C5A C8A H8AA 109.5
C5A C8A H8AB 109.5
C5A C8A H8AC 109.5
H8AA C8A H8AB 109.5
H8AA C8A H8AC 109.5
H8AB C8A H8AC 109.5
C23A C24A H24D 109.5
C23A C24A H24E 109.5
C23A C24A H24F 109.5
H24D C24A H24E 109.5
H24D C24A H24F 109.5
H24E C24A H24F 109.5
C23A C26A H26D 109.5
C23A C26A H26E 109.5
C23A C26A H26F 109.5
H26D C26A H26E 109.5
H26D C26A H26F 109.5
H26E C26A H26F 109.5

loop_
_geom_bond_atom_site_label_1
_geom_bond_atom_site_label_2
_geom_bond_distance
Pt1 N5 1.969(4)
Pt1 N3 1.948(3)
Pt1 N1 1.967(4)
Pt1 Cl1 2.3232(11)
Pt1A Cl1A 2.3374(11)
Pt1A N5A 1.968(4)
Pt1A N3A 1.948(4)
Pt1A N1A 1.966(3)
I1S C1S 2.139(5)
I2S C1S 2.123(5)
N5 H5 0.8600
N5 C4 1.283(6)
N3 C3 1.361(6)
N3 C2 1.360(5)
N1 H1 0.8600
N1 C1 1.303(5)
N5A H5A 0.8600
N5A C4A 1.306(6)
N3A C2A 1.366(6)
N3A C3A 1.365(5)
N1A H1A 0.8600
N1A C1A 1.304(6)
C1 N2 1.371(6)
C1 C5 1.530(6)
N2 C2 1.300(6)
N2A C1A 1.357(6)
N2A C2A 1.309(5)
N4A C4A 1.366(6)
N4A C3A 1.303(6)
N4 C3 1.312(6)
N4 C4 1.384(5)
C3 C16 1.488(6)
C1A C5A 1.540(6)
C4 C23 1.521(6)
C2 C9 1.493(6)
C4A C23A 1.528(6)
C2A C9A 1.484(6)
C10 C9 1.481(6)
C10 C15 1.393(6)
C10 C11 1.388(6)
C17 C18 1.404(6)
C17 C22 1.401(6)
C17 C16 1.478(6)
C3A C16A 1.485(6)
C5 C8 1.540(6)
C5 C6 1.533(6)
C5 C7 1.535(6)
C9A C10A 1.476(6)
C9A C16A 1.368(6)
C18 H18 0.9300
C18 C19 1.382(7)
C11A H11A 0.9300
C11A C10A 1.397(6)
C11A C12A 1.379(6)
C22A H22A 0.9300
C22A C17A 1.407(6)
C22A C21A 1.380(6)
C22 H22 0.9300
C22 C21 1.381(7)
C16 C9 1.346(6)
C15A H15A 0.9300
C15A C10A 1.390(6)
C15A C14A 1.378(7)
C19A H19A 0.9300
C19A C18A 1.381(6)
C19A C20A 1.389(6)
C17A C16A 1.462(6)
C17A C18A 1.397(6)
C14A H14A 0.9300
C14A C13A 1.391(6)
C1S H1SA 0.9700
C1S H1SB 0.9700
C13 H13 0.9300
C13 C14 1.389(6)
C13 C12 1.392(7)
C14 H14 0.9300
C14 C15 1.383(6)
C8 H8A 0.9600
C8 H8B 0.9600
C8 H8C 0.9600
C5A C6A 1.541(7)
C5A C7A 1.521(7)
C5A C8A 1.533(6)
C18A H18A 0.9300
C19 H19 0.9300
C19 C20 1.395(7)
C6 H6A 0.9600
C6 H6B 0.9600
C6 H6C 0.9600
C13A H13A 0.9300
C13A C12A 1.385(7)
C23A C25A 1.530(6)
C23A C24A 1.530(6)
C23A C26A 1.524(7)
C15 H15 0.9300
C26 H26A 0.9600
C26 H26B 0.9600
C26 H26C 0.9600
C26 C23 1.541(6)
C11 H11 0.9300
C11 C12 1.377(6)
C23 C24 1.541(6)
C23 C25 1.535(6)
C7 H7A 0.9600
C7 H7B 0.9600
C7 H7C 0.9600
C12A H12A 0.9300
C6A H6AA 0.9600
C6A H6AB 0.9600
C6A H6AC 0.9600
C21A H21A 0.9300
C21A C20A 1.380(7)
C24 H24A 0.9600
C24 H24B 0.9600
C24 H24C 0.9600
C21 H21 0.9300
C21 C20 1.377(7)
C7A H7AA 0.9600
C7A H7AB 0.9600
C7A H7AC 0.9600
C12 H12 0.9300
C25A H25D 0.9600
C25A H25E 0.9600
C25A H25F 0.9600
C20 H20 0.9300
C25 H25A 0.9600
C25 H25B 0.9600
C25 H25C 0.9600
C20A H20A 0.9300
C8A H8AA 0.9600
C8A H8AB 0.9600
C8A H8AC 0.9600
C24A H24D 0.9600
C24A H24E 0.9600
C24A H24F 0.9600
C26A H26D 0.9600
C26A H26E 0.9600
C26A H26F 0.9600

loop_
_geom_torsion_atom_site_label_1
_geom_torsion_atom_site_label_2
_geom_torsion_atom_site_label_3
_geom_torsion_atom_site_label_4
_geom_torsion
Pt1 N5 C4 N4 -6.0(7)
Pt1 N5 C4 C23 174.0(3)
Pt1 N3 C3 N4 -10.0(7)
Pt1 N3 C3 C16 172.2(3)
Pt1 N3 C2 N2 5.4(6)
Pt1 N3 C2 C9 -172.8(3)
Pt1 N1 C1 N2 5.1(6)
Pt1 N1 C1 C5 -177.5(3)
Pt1A N5A C4A N4A 3.6(7)
Pt1A N5A C4A C23A -173.8(3)
Pt1A N3A C2A N2A 0.4(7)
Pt1A N3A C2A C9A 179.4(3)
Pt1A N3A C3A N4A 4.3(6)
Pt1A N3A C3A C16A -178.9(3)
Pt1A N1A C1A N2A 0.8(7)
Pt1A N1A C1A C5A -176.7(3)
N5 C4 C23 C26 7.9(6)
N5 C4 C23 C24 128.4(4)
N5 C4 C23 C25 -112.4(5)
N3 C3 C16 C17 -179.7(4)
N3 C3 C16 C9 0.2(5)
N3 C2 C9 C10 177.4(4)
N3 C2 C9 C16 1.1(5)
N1 C1 N2 C2 -5.2(7)
N1 C1 C5 C8 138.5(4)
N1 C1 C5 C6 18.0(6)
N1 C1 C5 C7 -103.7(4)
N5A C4A C23A C25A 90.7(5)
N5A C4A C23A C24A -29.5(6)
N5A C4A C23A C26A -150.9(4)
N3A C2A C9A C10A -179.5(4)
N3A C2A C9A C16A -1.3(5)
N3A C3A C16A C9A -0.1(5)
N3A C3A C16A C17A -179.1(4)
N1A C1A C5A C6A -17.3(6)
N1A C1A C5A C7A 102.9(5)
N1A C1A C5A C8A -137.2(5)
C1 N2 C2 N3 -0.4(7)
C1 N2 C2 C9 177.5(4)
N2 C1 C5 C8 -43.8(5)
N2 C1 C5 C6 -164.2(4)
N2 C1 C5 C7 74.1(4)
N2 C2 C9 C10 -0.9(6)
N2 C2 C9 C16 -177.3(4)
N2A C1A C5A C6A 165.0(4)
N2A C1A C5A C7A -74.9(5)
N2A C1A C5A C8A 45.0(5)
N2A C2A C9A C10A -0.4(7)
N2A C2A C9A C16A 177.8(4)
N4A C4A C23A C25A -87.0(5)
N4A C4A C23A C24A 152.9(4)
N4A C4A C23A C26A 31.5(5)
N4A C3A C16A C9A 176.9(4)
N4A C3A C16A C17A -2.1(7)
N4 C3 C16 C17 2.4(7)
N4 C3 C16 C9 -177.7(4)
N4 C4 C23 C26 -172.0(4)
N4 C4 C23 C24 -51.6(5)
N4 C4 C23 C25 67.7(5)
C3 N3 C2 N2 177.2(4)
C3 N3 C2 C9 -1.0(5)
C3 N4 C4 N5 6.0(7)
C3 N4 C4 C23 -174.1(4)
C3 C16 C9 C2 -0.8(5)
C3 C16 C9 C10 -176.7(4)
C1A N2A C2A N3A -1.2(7)
C1A N2A C2A C9A 179.9(4)
C4 N4 C3 N3 2.4(7)
C4 N4 C3 C16 179.9(4)
C2 N3 C3 N4 178.3(4)
C2 N3 C3 C16 0.5(5)
C4A N4A C3A N3A -2.4(7)
C4A N4A C3A C16A -178.8(4)
C2A N3A C3A N4A -177.5(4)
C2A N3A C3A C16A -0.7(5)
C2A N2A C1A N1A 0.6(7)
C2A N2A C1A C5A 178.2(4)
C2A C9A C10A C11A -51.1(6)
C2A C9A C10A C15A 133.5(4)
C2A C9A C16A C3A 0.8(5)
C2A C9A C16A C17A 179.7(4)
C10 C11 C12 C13 0.8(7)
C17 C18 C19 C20 1.2(7)
C17 C22 C21 C20 1.4(7)
C17 C16 C9 C2 179.2(4)
C17 C16 C9 C10 3.2(8)
C3A N3A C2A N2A -177.8(4)
C3A N3A C2A C9A 1.2(5)
C3A N4A C4A N5A -1.8(7)
C3A N4A C4A C23A 175.8(4)
C5 C1 N2 C2 177.2(4)
C18 C17 C22 C21 -0.5(7)
C18 C17 C16 C3 -140.3(4)
C18 C17 C16 C9 39.8(7)
C18 C19 C20 C21 -0.3(8)
C22A C17A C16A C3A -39.7(6)
C22A C17A C16A C9A 141.6(5)
C22A C17A C18A C19A -0.2(7)
C22A C21A C20A C19A -0.5(7)
C22 C17 C18 C19 -0.8(7)
C22 C17 C16 C3 39.3(6)
C22 C17 C16 C9 -140.6(5)
C22 C21 C20 C19 -1.0(8)
C16 C17 C18 C19 178.8(4)
C16 C17 C22 C21 179.9(4)
C9 C10 C15 C14 -178.5(4)
C9 C10 C11 C12 177.6(4)
C15A C14A C13A C12A 4.1(7)
C10A C9A C16A C3A 179.0(4)
C10A C9A C16A C17A -2.1(8)
C10A C11A C12A C13A -0.7(7)
C10A C15A C14A C13A -2.0(7)
C17A C22A C21A C20A -1.2(7)
C14A C15A C10A C9A 174.0(4)
C14A C15A C10A C11A -1.6(7)
C14A C13A C12A C11A -2.8(7)
C13 C14 C15 C10 1.0(7)
C16A C9A C10A C11A 131.0(5)
C16A C9A C10A C15A -44.4(7)
C16A C17A C18A C19A -179.5(4)
C14 C13 C12 C11 1.1(7)
C18A C19A C20A C21A 1.8(7)
C18A C17A C16A C3A 139.6(4)
C18A C17A C16A C9A -39.1(7)
C15 C10 C9 C2 -131.9(5)
C15 C10 C9 C16 43.5(7)
C15 C10 C11 C12 -1.8(7)
C11 C10 C9 C2 48.8(6)
C11 C10 C9 C16 -135.8(5)
C11 C10 C15 C14 0.9(7)
C12A C11A C10A C9A -172.6(4)
C12A C11A C10A C15A 2.9(6)
C21A C22A C17A C16A -179.2(4)
C21A C22A C17A C18A 1.5(7)
C12 C13 C14 C15 -2.0(7)
C20A C19A C18A C17A -1.5(7)
